data_7009395
loop_
_publ_author_name
'Robert Podgajny'
'Barbara Sieklucka'
'Wies\/law \/Lasocha'

_publ_contact_author 'Barbara Sieklucka'
_publ_section_title
;
 Ternary adduct {[W(CN)8]3&#x2212;,[Pt(en)2]2+,[W(CN)8]3&#x2212;} in
 aqueous solution and crystal structure of
 [Pt(en)2]3[W(CN)8]2&#x00B7;4H2O with infinite linear WPt chains
;
_journal_issue 11
_journal_name_full 'J. Chem. Soc., Dalton Trans.'
_journal_page_first 1799
_journal_page_last 1803
_journal_paper_doi 10.1039/b000645i
_journal_year 2000
_chemical_formula_moiety '3[Pt(C2H8N2)2]  2[W(CN)8] 4[H2O]'
_chemical_formula_sum 'C28 H56 N28 O4 Pt3 W2'
_chemical_formula_weight 1802.06
_chemical_name_systematic
; 

bis(ethane-1,2-amine)platinum(II) octacyanotungstate(V) tetrahydrate 

;
_space_group_IT_number 70
_symmetry_space_group_name_Hall '-F 2uv 2vw'
_symmetry_space_group_name_H-M 'F d d d :2'
_atom_sites_solution_hydrogens geom
_atom_sites_solution_primary direct
_atom_sites_solution_secondary difmap
_audit_creation_method SHELXL-97
_cell_angle_alpha 90.00
_cell_angle_beta 90.00
_cell_angle_gamma 90.00
_cell_formula_units_Z 8
_cell_length_a 18.329(3)
_cell_length_b 20.302(5)
_cell_length_c 27.084(7)
_cell_measurement_temperature 293(2)
_cell_volume 10078(4)
_computing_molecular_graphics 'PLUTON, ORTEP'
_computing_structure_refinement 'SHELXL-97 (Sheldrick, 1997)'
_computing_structure_solution 'SHELXS-97 (Sheldrick, 1990)'
_diffrn_ambient_temperature 293(2)
_diffrn_measured_fraction_theta_full 0.229
_diffrn_measured_fraction_theta_max 0.229
_diffrn_measurement_device_type KM4
_diffrn_measurement_method omega-2theta
_diffrn_radiation_monochromator graphite
_diffrn_radiation_source 'fine-focus sealed tube'
_diffrn_radiation_wavelength 0.70930
_diffrn_reflns_av_R_equivalents 0.0818
_diffrn_reflns_av_sigmaI/netI 0.0681
_diffrn_reflns_limit_h_max 0
_diffrn_reflns_limit_h_min -23
_diffrn_reflns_limit_k_max 25
_diffrn_reflns_limit_k_min -20
_diffrn_reflns_limit_l_max 20
_diffrn_reflns_limit_l_min -34
_diffrn_reflns_number 5297
_diffrn_reflns_theta_full 26.99
_diffrn_reflns_theta_max 26.99
_diffrn_reflns_theta_min 1.67
_diffrn_standards_decay_% 'not observed'
_diffrn_standards_interval_time 2hrs?
_diffrn_standards_number 2
_exptl_absorpt_coefficient_mu 12.909
_exptl_crystal_colour orange
_exptl_crystal_density_diffrn 2.365
_exptl_crystal_density_method 'not measured'
_exptl_crystal_F_000 6608
_exptl_crystal_size_max .24mm
_exptl_crystal_size_mid .22mm
_exptl_crystal_size_min .20mm
_refine_diff_density_max 2.499
_refine_diff_density_min -1.866
_refine_diff_density_rms 0.247
_refine_ls_extinction_coef 0.000096(8)
_refine_ls_extinction_expression Fc^*^=kFc[1+0.001xFc^2^\l^3^/sin(2\q)]^-1/4^
_refine_ls_extinction_method SHELXL
_refine_ls_goodness_of_fit_ref 1.319
_refine_ls_hydrogen_treatment mixed
_refine_ls_matrix_type full
_refine_ls_number_parameters 159
_refine_ls_number_reflns 2747
_refine_ls_number_restraints 15
_refine_ls_restrained_S_all 1.315
_refine_ls_R_factor_all 0.0748
_refine_ls_R_factor_gt 0.0574
_refine_ls_shift/su_max 0.195
_refine_ls_shift/su_mean 0.011
_refine_ls_structure_factor_coef Fsqd
_refine_ls_weighting_details 'w=1/[\s^2^(Fo^2^)+(0.0441P)^2^+291.3104P] where P=(Fo^2^+2Fc^2^)/3'
_refine_ls_weighting_scheme calc
_refine_ls_wR_factor_gt 0.1429
_refine_ls_wR_factor_ref 0.1499
_reflns_number_gt 2137
_reflns_number_total 2747
_reflns_threshold_expression >2sigma(I)
_cod_data_source_file b000645i.txt
_cod_data_source_block pod1
_cod_depositor_comments
;
The following automatic conversions were performed:

'_refine_ls_weighting_scheme' value 'calc
w=1/[\s^2^(Fo^2^)+(0.0441P)^2^+291.3104P] where P=(Fo^2^+2Fc^2^)/3'
was changed to 'calc'. New tag '_refine_ls_weighting_details' was
created. The value of the new tag was set to
'w=1/[\s^2^(Fo^2^)+(0.0441P)^2^+291.3104P] where P=(Fo^2^+2Fc^2^)/3'.

Automatic conversion script
Id: cif_fix_values 3143 2015-03-26 13:38:13Z robertas 
;
_cod_database_code 7009395
_title
;

Ternary adduct {[W(CN)8]3-,[Pt(en)2]2+,[W(CN)8]3-} in aqueos solution

and crystal struture of [Pt(en)2]3[W(CN)8]2.4H2O with infinite linear

W...Pt chains

;

loop_
_symmetry_equiv_pos_as_xyz
'x, y, z'
'-x+3/4, -y+3/4, z'
'-x+3/4, y, -z+3/4'
'x, -y+3/4, -z+3/4'
'x, y+1/2, z+1/2'
'-x+3/4, -y+5/4, z+1/2'
'-x+3/4, y+1/2, -z+5/4'
'x, -y+5/4, -z+5/4'
'x+1/2, y, z+1/2'
'-x+5/4, -y+3/4, z+1/2'
'-x+5/4, y, -z+5/4'
'x+1/2, -y+3/4, -z+5/4'
'x+1/2, y+1/2, z'
'-x+5/4, -y+5/4, z'
'-x+5/4, y+1/2, -z+3/4'
'x+1/2, -y+5/4, -z+3/4'
'-x, -y, -z'
'x-3/4, y-3/4, -z'
'x-3/4, -y, z-3/4'
'-x, y-3/4, z-3/4'
'-x, -y+1/2, -z+1/2'
'x-3/4, y-1/4, -z+1/2'
'x-3/4, -y+1/2, z-1/4'
'-x, y-1/4, z-1/4'
'-x+1/2, -y, -z+1/2'
'x-1/4, y-3/4, -z+1/2'
'x-1/4, -y, z-1/4'
'-x+1/2, y-3/4, z-1/4'
'-x+1/2, -y+1/2, -z'
'x-1/4, y-1/4, -z'
'x-1/4, -y+1/2, z-3/4'
'-x+1/2, y-1/4, z-3/4'

loop_
_atom_site_label
_atom_site_type_symbol
_atom_site_fract_x
_atom_site_fract_y
_atom_site_fract_z
_atom_site_U_iso_or_equiv
_atom_site_adp_type
_atom_site_occupancy
_atom_site_calc_flag
_atom_site_refinement_flags
_atom_site_disorder_assembly
_atom_site_disorder_group
W1 W 0.3750 0.3750 0.64287(2) 0.0269(2) Uani 1 d S . .
C1 C 0.4814(7) 0.4092(7) 0.6181(4) 0.035(3) Uani 1 d . . .
N1 N 0.5343(7) 0.4302(9) 0.6056(5) 0.061(4) Uani 1 d . . .
C2 C 0.3173(8) 0.4623(8) 0.6674(5) 0.047(3) Uani 1 d . . .
N2 N 0.2859(7) 0.5066(7) 0.6802(6) 0.065(4) Uani 1 d . . .
N3 N 0.3411(8) 0.4654(8) 0.5443(5) 0.066(4) Uani 1 d . . .
C3 C 0.3528(7) 0.4331(8) 0.5788(5) 0.041(3) Uani 1 d . . .
N4 N 0.4669(7) 0.4223(12) 0.7406(5) 0.083(7) Uani 1 d . . .
C4 C 0.4362(7) 0.4042(10) 0.7069(5) 0.054(4) Uani 1 d . . .
Pt2 Pt 0.3750 0.3750 0.8750 0.0407(3) Uani 1 d S . .
N21 N 0.3791(7) 0.4493(7) 0.9240(4) 0.055(3) Uani 1 d . . .
H21A H 0.3477 0.4409 0.9488 0.066 Uiso 1 calc R . .
H21B H 0.4242 0.4514 0.9369 0.066 Uiso 1 calc R . .
C21 C 0.3604(9) 0.5142(10) 0.9011(6) 0.061(4) Uani 1 d . . .
H21C H 0.3823 0.5498 0.9199 0.074 Uiso 1 calc R . .
H21D H 0.3079 0.5204 0.9009 0.074 Uiso 1 calc R . .
Pt1 Pt 0.31508(4) 0.1250 0.6250 0.0552(3) Uani 1 d S . .
N11 N 0.3882(7) 0.1351(7) 0.5689(4) 0.052(3) Uani 1 d . . .
H11A H 0.4069 0.1761 0.5689 0.062 Uiso 1 calc R . .
H11B H 0.4251 0.1063 0.5727 0.062 Uiso 1 calc R . .
N12 N 0.2399(10) 0.1387(12) 0.5713(7) 0.110(7) Uani 1 d DU . .
H12A H 0.2089 0.1044 0.5712 0.132 Uiso 1 calc R A 1
H12B H 0.2139 0.1752 0.5781 0.132 Uiso 1 calc R A 1
C11 C 0.3492(16) 0.1221(19) 0.5210(7) 0.156(17) Uani 1 d D . .
H11C H 0.3749 0.1441 0.4944 0.187 Uiso 1 calc R B 1
H11D H 0.3499 0.0751 0.5143 0.187 Uiso 1 calc R B 1
C12 C 0.2721(15) 0.1455(18) 0.5223(9) 0.096(3) Uani 0.50 d PDU C 1
H12C H 0.2705 0.1914 0.5123 0.115 Uiso 0.50 calc PR C 1
H12D H 0.2435 0.1203 0.4987 0.115 Uiso 0.50 calc PR C 1
C121 C 0.2818(16) 0.1622(15) 0.5287(10) 0.096(3) Uani 0.50 d PDU C 2
H12E H 0.2952 0.2079 0.5339 0.115 Uiso 0.50 calc PR C 2
H12F H 0.2516 0.1599 0.4994 0.115 Uiso 0.50 calc PR C 2
O5 O 0.6078(12) 0.0264(9) 0.1889(5) 0.107(6) Uani 1 d D . .
H51 H 0.633(11) 0.014(10) 0.218(5) 0.129 Uiso 1 d D . .
H52 H 0.604(13) -0.012(6) 0.169(7) 0.129 Uiso 1 d D . .

loop_
_atom_site_aniso_label
_atom_site_aniso_U_11
_atom_site_aniso_U_22
_atom_site_aniso_U_33
_atom_site_aniso_U_23
_atom_site_aniso_U_13
_atom_site_aniso_U_12
W1 0.0270(3) 0.0261(3) 0.0277(3) 0.000 0.000 0.0005(3)
C1 0.045(6) 0.031(7) 0.029(6) 0.005(5) 0.002(5) -0.005(5)
N1 0.043(7) 0.078(12) 0.061(8) 0.005(8) 0.010(6) -0.015(7)
C2 0.043(7) 0.048(9) 0.050(8) -0.003(7) -0.009(6) -0.011(7)
N2 0.059(8) 0.046(8) 0.089(10) -0.029(9) 0.002(7) 0.027(7)
N3 0.080(9) 0.061(10) 0.058(8) 0.019(8) -0.013(7) -0.004(8)
C3 0.048(7) 0.040(8) 0.035(6) 0.004(6) 0.004(5) -0.007(6)
N4 0.053(8) 0.15(2) 0.045(7) -0.042(10) -0.001(6) -0.012(9)
C4 0.035(7) 0.079(13) 0.047(8) 0.002(8) 0.001(6) -0.016(7)
Pt2 0.0370(5) 0.0460(6) 0.0392(5) 0.000 0.000 0.000
N21 0.052(6) 0.065(9) 0.049(6) -0.010(7) 0.002(6) -0.017(7)
C21 0.059(10) 0.059(10) 0.066(9) -0.019(10) 0.011(8) 0.006(8)
Pt1 0.0358(4) 0.0656(6) 0.0642(5) 0.0227(5) 0.000 0.000
N11 0.056(7) 0.037(7) 0.062(7) 0.006(7) 0.004(6) -0.020(6)
N12 0.086(12) 0.13(2) 0.114(9) 0.042(12) -0.038(8) -0.032(12)
C11 0.18(3) 0.24(5) 0.048(10) -0.013(19) -0.022(15) -0.03(3)
C12 0.138(5) 0.073(5) 0.076(5) 0.027(5) -0.073(5) -0.090(5)
C121 0.138(5) 0.073(5) 0.076(5) 0.027(5) -0.073(5) -0.090(5)
O5 0.181(18) 0.087(12) 0.055(7) -0.009(8) -0.016(9) 0.018(13)

loop_
_atom_type_symbol
_atom_type_description
_atom_type_scat_dispersion_real
_atom_type_scat_dispersion_imag
_atom_type_scat_source
C C 0.0033 0.0016 'International Tables Vol C Tables 4.2.6.8 and 6.1.1.4'
N N 0.0061 0.0033 'International Tables Vol C Tables 4.2.6.8 and 6.1.1.4'
O O 0.0106 0.0060 'International Tables Vol C Tables 4.2.6.8 and 6.1.1.4'
W W -0.8490 6.8722 'International Tables Vol C Tables 4.2.6.8 and 6.1.1.4'
Pt Pt -1.7033 8.3905 'International Tables Vol C Tables 4.2.6.8 and 6.1.1.4'
H H 0.0000 0.0000 'International Tables Vol C Tables 4.2.6.8 and 6.1.1.4'

loop_
_geom_angle_atom_site_label_1
_geom_angle_atom_site_label_2
_geom_angle_atom_site_label_3
_geom_angle
_geom_angle_site_symmetry_1
_geom_angle_site_symmetry_3
_geom_angle_publ_flag
C3 W1 C3 71.4(8) . 2 ?
C3 W1 C4 127.1(6) . . ?
C3 W1 C4 135.1(6) 2 . ?
C3 W1 C4 135.1(6) . 2 ?
C3 W1 C4 127.1(6) 2 2 ?
C4 W1 C4 72.4(7) . 2 ?
C3 W1 C2 72.8(6) . . ?
C3 W1 C2 142.4(5) 2 . ?
C4 W1 C2 77.4(6) . . ?
C4 W1 C2 74.0(7) 2 . ?
C3 W1 C2 142.4(5) . 2 ?
C3 W1 C2 72.8(6) 2 2 ?
C4 W1 C2 74.0(7) . 2 ?
C4 W1 C2 77.4(6) 2 2 ?
C2 W1 C2 144.4(8) . 2 ?
C3 W1 C1 75.2(5) . . ?
C3 W1 C1 75.8(5) 2 . ?
C4 W1 C1 72.1(5) . . ?
C4 W1 C1 143.5(5) 2 . ?
C2 W1 C1 105.7(5) . . ?
C2 W1 C1 85.3(5) 2 . ?
C3 W1 C1 75.8(5) . 2 ?
C3 W1 C1 75.2(5) 2 2 ?
C4 W1 C1 143.5(5) . 2 ?
C4 W1 C1 72.1(5) 2 2 ?
C2 W1 C1 85.3(5) . 2 ?
C2 W1 C1 105.7(5) 2 2 ?
C1 W1 C1 144.1(6) . 2 ?
N1 C1 W1 176.1(14) . . ?
N2 C2 W1 178.3(14) . . ?
N3 C3 W1 179.0(13) . . ?
N4 C4 W1 177(2) . . ?
N21 Pt2 N21 82.8(8) . 3_556 ?
N21 Pt2 N21 175.7(8) . 4_556 ?
N21 Pt2 N21 97.4(8) 3_556 4_556 ?
N21 Pt2 N21 97.4(8) . 2 ?
N21 Pt2 N21 175.7(8) 3_556 2 ?
N21 Pt2 N21 82.8(8) 4_556 2 ?
C21 N21 Pt2 112.3(9) . . ?
N21 C21 C21 107.8(9) . 3_556 ?
N12 Pt1 N12 94.1(12) . 8_545 ?
N12 Pt1 N11 177.0(8) . 8_545 ?
N12 Pt1 N11 84.1(7) 8_545 8_545 ?
N12 Pt1 N11 84.1(7) . . ?
N12 Pt1 N11 177.0(8) 8_545 . ?
N11 Pt1 N11 97.7(7) 8_545 . ?
C11 N11 Pt1 108.2(13) . . ?
C12 N12 C121 16.5(15) . . ?
C12 N12 Pt1 113.0(15) . . ?
C121 N12 Pt1 104.7(15) . . ?
C12 C11 C121 16.2(14) . . ?
C12 C11 N11 112.1(18) . . ?
C121 C11 N11 100.2(19) . . ?
N12 C12 C11 112(2) . . ?
N12 C121 C11 112(2) . . ?

loop_
_geom_bond_atom_site_label_1
_geom_bond_atom_site_label_2
_geom_bond_distance
_geom_bond_site_symmetry_2
_geom_bond_publ_flag
W1 C3 2.137(14) . ?
W1 C3 2.137(14) 2 ?
W1 C4 2.148(15) . ?
W1 C4 2.148(15) 2 ?
W1 C2 2.168(17) . ?
W1 C2 2.168(17) 2 ?
W1 C1 2.176(13) . ?
W1 C1 2.176(13) 2 ?
C1 N1 1.112(17) . ?
C2 N2 1.122(19) . ?
N3 C3 1.162(18) . ?
N4 C4 1.135(18) . ?
Pt2 N21 2.009(13) . ?
Pt2 N21 2.009(13) 3_556 ?
Pt2 N21 2.009(13) 4_556 ?
Pt2 N21 2.009(13) 2 ?
N21 C21 1.50(2) . ?
C21 C21 1.51(3) 3_556 ?
Pt1 N12 2.024(16) . ?
Pt1 N12 2.024(16) 8_545 ?
Pt1 N11 2.037(12) 8_545 ?
Pt1 N11 2.037(12) . ?
N11 C11 1.50(2) . ?
N12 C12 1.46(3) . ?
N12 C121 1.46(3) . ?
C11 C12 1.492(16) . ?
C11 C121 1.495(16) . ?
